data_2013370
loop_
_publ_author_name
'Arranz Mascar\'os, Paloma'
'Cuesta Martos, Rafael'
'Glidewell, Christopher'
'Low, John N.'

_publ_section_title
;Ammonium
 <i>N</i>-(6-amino-3,4-dihydro-3-methyl-5-nitroso-4-oxopyrimidin-2-yl)glycinate
 monohydrate forms hydrogen-bonded bilayers
;
_journal_issue 6
_journal_name_full 'Acta Crystallographica Section C'
_journal_page_first o326
_journal_page_last o328
_journal_paper_doi 10.1107/S0108270103009181
_journal_volume 59
_journal_year 2003
_chemical_formula_iupac 'N1 H4 1+, C7 H8 N5 O4 1-, H2 O'
_chemical_formula_moiety 'N1 H4 1+, C7 H8 N5 O4 1-, H2 O'
_chemical_formula_sum 'C7 H14 N6 O5'
_chemical_formula_weight 262.24
_chemical_name_systematic
;
Ammonium
N-(6-amino-3,4-dihydro-3-methyl-5-nitroso-4-oxopyrimidin-2-yl)glycinate
monohydrate
;
_space_group_IT_number 2
_symmetry_cell_setting triclinic
_symmetry_space_group_name_Hall '-P 1'
_symmetry_space_group_name_H-M 'P -1'
_atom_sites_solution_hydrogens geom
_atom_sites_solution_primary direct
_atom_sites_solution_secondary difmap
_cell_angle_alpha 88.4160(10)
_cell_angle_beta 78.6950(10)
_cell_angle_gamma 70.5270(10)
_cell_formula_units_Z 2
_cell_length_a 7.24510(10)
_cell_length_b 7.3772(2)
_cell_length_c 11.1339(3)
_cell_measurement_reflns_used 2508
_cell_measurement_temperature 120(2)
_cell_measurement_theta_max 27.44
_cell_measurement_theta_min 2.93
_cell_volume 549.71(2)
_computing_cell_refinement 'DENZO-SMN (Otwinowski & Minor, 1997)'
_computing_data_collection 'KappaCCD Server Software (Nonius, 1997)'
_computing_data_reduction DENZO-SMN
_computing_molecular_graphics 'PLATON (Spek, 2003)'
_computing_publication_material 'SHELXL97 and PRPKAPPA (Ferguson, 1999)'
_computing_structure_refinement 'SHELXL97 (Sheldrick, 1997)'
_computing_structure_solution 'SHELXS97 (Sheldrick, 1997)'
_diffrn_ambient_temperature 120(2)
_diffrn_measured_fraction_theta_full 0.994
_diffrn_measured_fraction_theta_max 0.994
_diffrn_measurement_device_type 'Nonius KappaCCD'
_diffrn_measurement_method '\f scans, and \w scans with \k offsets'
_diffrn_radiation_monochromator graphite
_diffrn_radiation_source 'rotating anode'
_diffrn_radiation_type 'Mo K\a'
_diffrn_radiation_wavelength 0.71073
_diffrn_reflns_av_R_equivalents 0.043
_diffrn_reflns_av_sigmaI/netI 0.0297
_diffrn_reflns_limit_h_max 8
_diffrn_reflns_limit_h_min -9
_diffrn_reflns_limit_k_max 9
_diffrn_reflns_limit_k_min -9
_diffrn_reflns_limit_l_max 14
_diffrn_reflns_limit_l_min -14
_diffrn_reflns_number 9766
_diffrn_reflns_theta_full 27.44
_diffrn_reflns_theta_max 27.44
_diffrn_reflns_theta_min 2.93
_diffrn_standards_decay_% negligible
_exptl_absorpt_coefficient_mu 0.134
_exptl_absorpt_correction_T_max 0.987
_exptl_absorpt_correction_T_min 0.967
_exptl_absorpt_correction_type multi-scan
_exptl_absorpt_process_details '(DENZO-SMN; Otwinowski & Minor, 1997)'
_exptl_crystal_colour pink
_exptl_crystal_density_diffrn 1.584
_exptl_crystal_density_method 'not measured'
_exptl_crystal_description block
_exptl_crystal_F_000 276
_exptl_crystal_size_max 0.20
_exptl_crystal_size_mid 0.20
_exptl_crystal_size_min 0.10
_refine_diff_density_max 0.390
_refine_diff_density_min -0.418
_refine_ls_extinction_method none
_refine_ls_goodness_of_fit_ref 1.000
_refine_ls_hydrogen_treatment constr
_refine_ls_matrix_type full
_refine_ls_number_parameters 164
_refine_ls_number_reflns 2508
_refine_ls_number_restraints 0
_refine_ls_restrained_S_all 1.000
_refine_ls_R_factor_all 0.0420
_refine_ls_R_factor_gt 0.0378
_refine_ls_shift/su_max <0.001
_refine_ls_shift/su_mean 0.000
_refine_ls_structure_factor_coef Fsqd
_refine_ls_weighting_details 'w = 1/[\s^2^(Fo^2^)+(0.0683P)^2^+0.3320P] where P = (Fo^2^+2Fc^2^)/3'
_refine_ls_weighting_scheme calc
_refine_ls_wR_factor_gt 0.1111
_refine_ls_wR_factor_ref 0.1176
_reflns_number_gt 2328
_reflns_number_total 2508
_reflns_threshold_expression I>2\s(I)
_cod_data_source_file sk1636.cif
_cod_data_source_block I
_cod_depositor_comments
;
The following automatic conversions were performed:

'_exptl_absorpt_correction_type' value 'Multi-scan' changed to
'multi-scan' according to
/home/saulius/struct/CIF-dictionaries/cif_core.dic dictionary named
'cif_core.dic' version 2.4.1 from 2010-06-29.

Automatic conversion script
Id: cif_fix_values 1715 2011-07-08 13:25:40Z adriana 
;
_cod_database_code 2013370
_cod_database_fobs_code 2013370

loop_
_symmetry_equiv_pos_as_xyz
'x, y, z'
'-x, -y, -z'

loop_
_atom_site_label
_atom_site_fract_x
_atom_site_fract_y
_atom_site_fract_z
_atom_site_U_iso_or_equiv
_atom_site_adp_type
_atom_site_calc_flag
_atom_site_refinement_flags
_atom_site_occupancy
_atom_site_disorder_assembly
_atom_site_disorder_group
_atom_site_type_symbol
N1 0.17995(16) 0.54573(15) 0.07904(10) 0.0134(2) Uani d . 1 . . N
C2 0.12457(18) 0.41689(18) 0.14928(11) 0.0129(3) Uani d . 1 . . C
N2 0.02742(17) 0.47242(16) 0.26354(10) 0.0156(2) Uani d . 1 . . N
C21 -0.00691(19) 0.66261(18) 0.31595(11) 0.0148(3) Uani d . 1 . . C
C22 -0.13345(18) 0.68649(18) 0.44558(11) 0.0136(3) Uani d . 1 . . C
O21 -0.14059(15) 0.82811(13) 0.50999(9) 0.0190(2) Uani d . 1 . . O
O22 -0.22148(14) 0.56868(13) 0.47891(9) 0.0172(2) Uani d . 1 . . O
N3 0.15741(16) 0.22946(15) 0.11155(10) 0.0142(2) Uani d . 1 . . N
C3 0.0832(2) 0.09854(19) 0.19365(12) 0.0170(3) Uani d . 1 . . C
C4 0.25795(19) 0.16153(18) -0.00748(12) 0.0152(3) Uani d . 1 . . C
O4 0.28110(17) -0.00203(14) -0.04211(10) 0.0248(3) Uani d . 1 . . O
C5 0.32973(19) 0.29652(18) -0.08441(12) 0.0138(3) Uani d . 1 . . C
N5 0.43020(16) 0.22414(16) -0.19680(10) 0.0163(2) Uani d . 1 . . N
O5 0.49779(15) 0.33512(14) -0.27046(9) 0.0198(2) Uani d . 1 . . O
C6 0.28448(18) 0.48943(18) -0.03524(11) 0.0128(3) Uani d . 1 . . C
N6 0.34445(17) 0.61639(16) -0.10237(10) 0.0151(2) Uani d . 1 . . N
O1 0.51577(15) -0.17036(15) -0.30240(9) 0.0213(2) Uani d . 1 . . O
N11 -0.31764(15) 0.23017(15) 0.48612(9) 0.0124(2) Uani d . 1 . . N
H2 -0.0179 0.3913 0.3093 0.019 Uiso calc R 1 . . H
H21A -0.0767 0.7628 0.2639 0.018 Uiso calc R 1 . . H
H21B 0.1226 0.6784 0.3188 0.018 Uiso calc R 1 . . H
H3A 0.1396 0.0850 0.2679 0.026 Uiso calc R 1 . . H
H3B 0.1234 -0.0277 0.1517 0.026 Uiso calc R 1 . . H
H3C -0.0628 0.1512 0.2161 0.026 Uiso calc R 1 . . H
H6A 0.3158 0.7337 -0.0721 0.018 Uiso calc R 1 . . H
H6B 0.4132 0.5840 -0.1776 0.018 Uiso calc R 1 . . H
H1A 0.4787 -0.0615 -0.2598 0.026 Uiso d R 1 . . H
H1B 0.6130 -0.1686 -0.3505 0.026 Uiso d R 1 . . H
H11A -0.2136 0.1047 0.4841 0.015 Uiso d R 1 . . H
H11B -0.3889 0.2224 0.4228 0.015 Uiso d R 1 . . H
H11C -0.4052 0.2625 0.5649 0.015 Uiso d R 1 . . H
H11D -0.2511 0.3264 0.4652 0.015 Uiso d R 1 . . H

loop_
_atom_site_aniso_label
_atom_site_aniso_U_11
_atom_site_aniso_U_22
_atom_site_aniso_U_33
_atom_site_aniso_U_12
_atom_site_aniso_U_13
_atom_site_aniso_U_23
N1 0.0149(5) 0.0124(5) 0.0124(5) -0.0046(4) -0.0014(4) -0.0011(4)
C2 0.0123(5) 0.0132(6) 0.0131(6) -0.0038(4) -0.0029(4) -0.0013(4)
N2 0.0200(5) 0.0141(5) 0.0127(5) -0.0077(4) 0.0009(4) -0.0015(4)
C21 0.0181(6) 0.0142(6) 0.0122(6) -0.0071(5) -0.0002(5) -0.0019(4)
C22 0.0140(6) 0.0124(6) 0.0127(6) -0.0025(5) -0.0025(4) 0.0007(4)
O21 0.0260(5) 0.0140(5) 0.0152(5) -0.0062(4) -0.0002(4) -0.0040(3)
O22 0.0186(5) 0.0167(5) 0.0161(5) -0.0076(4) 0.0003(4) 0.0004(4)
N3 0.0175(5) 0.0124(5) 0.0130(5) -0.0062(4) -0.0015(4) 0.0000(4)
C3 0.0224(6) 0.0151(6) 0.0150(6) -0.0091(5) -0.0018(5) 0.0014(5)
C4 0.0176(6) 0.0128(6) 0.0148(6) -0.0045(5) -0.0025(5) -0.0019(5)
O4 0.0381(6) 0.0148(5) 0.0205(5) -0.0118(4) 0.0027(4) -0.0051(4)
C5 0.0150(6) 0.0131(6) 0.0130(6) -0.0043(5) -0.0022(5) -0.0018(4)
N5 0.0169(5) 0.0171(5) 0.0141(5) -0.0057(4) -0.0009(4) -0.0017(4)
O5 0.0234(5) 0.0213(5) 0.0142(5) -0.0101(4) 0.0023(4) -0.0010(4)
C6 0.0118(5) 0.0133(6) 0.0128(6) -0.0033(4) -0.0032(4) -0.0004(4)
N6 0.0189(5) 0.0124(5) 0.0135(5) -0.0059(4) -0.0004(4) -0.0009(4)
O1 0.0218(5) 0.0229(5) 0.0178(5) -0.0088(4) 0.0026(4) -0.0067(4)
N11 0.0136(5) 0.0122(5) 0.0111(5) -0.0054(4) 0.0006(4) -0.0025(4)

loop_
_atom_type_symbol
_atom_type_description
_atom_type_scat_dispersion_real
_atom_type_scat_dispersion_imag
_atom_type_scat_source
C C 0.0033 0.0016 'International Tables Vol C Tables 4.2.6.8 and 6.1.1.4'
H H 0.0000 0.0000 'International Tables Vol C Tables 4.2.6.8 and 6.1.1.4'
N N 0.0061 0.0033 'International Tables Vol C Tables 4.2.6.8 and 6.1.1.4'
O O 0.0106 0.0060 'International Tables Vol C Tables 4.2.6.8 and 6.1.1.4'

loop_
_geom_angle_atom_site_label_1
_geom_angle_atom_site_label_2
_geom_angle_atom_site_label_3
_geom_angle
_geom_angle_publ_flag
C2 N1 C6 118.34(11) no
N1 C2 N2 117.79(11) no
N1 C2 N3 124.80(11) no
N2 C2 N3 117.41(11) no
C2 N2 C21 122.53(11) no
C2 N2 H2 118.7 no
C21 N2 H2 118.7 no
N2 C21 C22 109.84(10) no
N2 C21 H21A 109.7 no
C22 C21 H21A 109.7 no
N2 C21 H21B 109.7 no
C22 C21 H21B 109.7 no
H21A C21 H21B 108.2 no
O22 C22 O21 125.46(12) no
O22 C22 C21 118.62(11) no
O21 C22 C21 115.92(11) no
C2 N3 C4 120.49(11) no
C2 N3 C3 121.29(10) no
C4 N3 C3 118.19(10) no
N3 C3 H3A 109.5 no
N3 C3 H3B 109.5 no
H3A C3 H3B 109.5 no
N3 C3 H3C 109.5 no
H3A C3 H3C 109.5 no
H3B C3 H3C 109.5 no
O4 C4 N3 120.49(12) no
O4 C4 C5 123.64(12) no
N3 C4 C5 115.87(11) no
N5 C5 C6 127.36(12) no
N5 C5 C4 114.04(11) no
C6 C5 C4 118.59(11) no
O5 N5 C5 117.74(11) no
N6 C6 N1 117.77(11) no
N6 C6 C5 120.45(11) no
N1 C6 C5 121.78(11) no
C6 N6 H6A 120.0 no
C6 N6 H6B 120.0 no
H6A N6 H6B 120.0 no
H1A O1 H1B 103.5 no
H11A N11 H11B 106.0 no
H11A N11 H11C 112.1 no
H11B N11 H11C 111.6 no
H11A N11 H11D 107.6 no
H11B N11 H11D 109.3 no
H11C N11 H11D 110.2 no

loop_
_geom_bond_atom_site_label_1
_geom_bond_atom_site_label_2
_geom_bond_site_symmetry_2
_geom_bond_distance
_geom_bond_publ_flag
N1 C2 . 1.329(2) y
C2 N3 . 1.385(2) y
N3 C4 . 1.398(2) y
C4 C5 . 1.456(2) y
C5 C6 . 1.447(2) y
C6 N1 . 1.344(2) y
C2 N2 . 1.329(2) y
C4 O4 . 1.224(2) y
C5 N5 . 1.342(2) y
N5 O5 . 1.287(2) y
C6 N6 . 1.315(2) y
N2 C21 . 1.4583(16) no
N2 H2 . 0.88 no
C21 C22 . 1.5304(17) no
C21 H21A . 0.99 no
C21 H21B . 0.99 no
C22 O22 . 1.2485(16) no
C22 O21 . 1.2647(16) no
N3 C3 . 1.4704(16) no
C3 H3A . 0.98 no
C3 H3B . 0.98 no
C3 H3C . 0.98 no
N6 H6A . 0.88 no
N6 H6B . 0.88 no
O1 H1A . 0.88 no
O1 H1B . 0.80 no
N11 H11A . 0.98 no
N11 H11B . 0.96 no
N11 H11C . 0.96 no
N11 H11D . 0.98 no

loop_
_geom_hbond_atom_site_label_D
_geom_hbond_atom_site_label_H
_geom_hbond_atom_site_label_A
_geom_hbond_site_symmetry_A
_geom_hbond_distance_DH
_geom_hbond_distance_HA
_geom_hbond_distance_DA
_geom_hbond_angle_DHA
_geom_hbond_publ_flag
N2 H2 O22 . 0.88 2.28 2.655(2) 105 y
N6 H6B O5 . 0.88 1.98 2.627(2) 129 y
O1 H1A N5 . 0.88 2.13 2.990(2) 165 y
O1 H1A O4 . 0.88 2.53 3.113(2) 125 y
N11 H11D O22 . 0.98 1.88 2.803(2) 155 y
N6 H6A O4 1_565 0.88 1.91 2.776(2) 167 y
N6 H6B O1 1_565 0.88 2.47 3.000(2) 119 y
O1 H1B O21 1_644 0.80 2.12 2.917(2) 175 y
O1 H1B O22 1_644 0.80 2.56 3.043(2) 120 y
N11 H11A O21 1_545 0.98 1.96 2.840(2) 149 y
N11 H11B O1 2_555 0.96 1.88 2.840(2) 172 y
N11 H11C O5 1_456 0.96 1.85 2.782(2) 162 y

loop_
_geom_torsion_atom_site_label_1
_geom_torsion_atom_site_label_2
_geom_torsion_atom_site_label_3
_geom_torsion_atom_site_label_4
_geom_torsion
_geom_torsion_publ_flag
C6 N1 C2 N2 177.67(11) no
C6 N1 C2 N3 -3.57(19) no
N1 C2 N2 C21 -4.47(19) y
N3 C2 N2 C21 176.68(11) no
C2 N2 C21 C22 176.50(11) y
N2 C21 C22 O22 -14.22(16) y
N2 C21 C22 O21 166.40(11) no
N1 C2 N3 C4 1.02(19) no
N2 C2 N3 C4 179.78(11) no
N1 C2 N3 C3 -177.24(11) no
N2 C2 N3 C3 1.52(18) no
C2 N3 C4 O4 -177.55(12) no
C3 N3 C4 O4 0.76(19) no
C2 N3 C4 C5 2.23(18) no
C3 N3 C4 C5 -179.46(11) no
O4 C4 C5 N5 -2.0(2) y
N3 C4 C5 N5 178.25(11) no
O4 C4 C5 C6 176.89(13) no
N3 C4 C5 C6 -2.88(18) no
C6 C5 N5 O5 1.0(2) no
C4 C5 N5 O5 179.73(11) no
C2 N1 C6 N6 -177.67(11) no
C2 N1 C6 C5 2.70(18) no
N5 C5 C6 N6 -0.4(2) no
C4 C5 C6 N6 -179.13(11) no
N5 C5 C6 N1 179.19(12) no
C4 C5 C6 N1 0.49(19) no

loop_
_cod_related_entry_id
_cod_related_entry_database
_cod_related_entry_code
1 ChemSpider 21107485
